data_7250333
loop_
_publ_author_name
'Mohan, Sharath'
'Valkonen, Arto'
'Rissanen, Kari'
'Ward, Jas S.'

_publ_section_title
;
 Hierarchical iodine(i) complexes of nicotinamide
;
_journal_issue 20
_journal_name_full CrystEngComm
_journal_page_first 3295
_journal_page_last 3301
_journal_paper_doi 10.1039/D5CE00339C
_journal_volume 27
_journal_year 2025
_chemical_formula_moiety 'C12 H12 I N4 O2, F6 P, C3 H6 O'
_chemical_formula_sum 'C15 H18 F6 I N4 O3 P'
_chemical_formula_weight 574.20
_space_group_crystal_system triclinic
_space_group_IT_number 2
_space_group_name_Hall '-P 1'
_space_group_name_H-M_alt 'P -1'
_atom_sites_solution_hydrogens mixed
_atom_sites_solution_primary dual
_audit_creation_date 2023-05-19
_audit_creation_method
;
Olex2 1.2
(compiled 2018.05.29 svn.r3508 for OlexSys, GUI svn.r5506)
;
_audit_update_record
;
2025-03-21 deposited with the CCDC.	2025-04-24 downloaded from the CCDC.
;
_cell_angle_alpha 73.189(2)
_cell_angle_beta 88.6400(10)
_cell_angle_gamma 88.125(2)
_cell_formula_units_Z 2
_cell_length_a 9.4467(2)
_cell_length_b 10.3832(2)
_cell_length_c 11.1750(2)
_cell_measurement_reflns_used 14261
_cell_measurement_temperature 119.99(13)
_cell_measurement_theta_max 76.4700
_cell_measurement_theta_min 4.1320
_cell_volume 1048.60(4)
_computing_cell_refinement 'CrysAlisPro 1.171.42.89a (Rigaku OD, 2023)'
_computing_data_collection 'CrysAlisPro 1.171.42.89a (Rigaku OD, 2023)'
_computing_data_reduction 'CrysAlisPro 1.171.42.89a (Rigaku OD, 2023)'
_computing_molecular_graphics 'Olex2 (Dolomanov et al., 2009)'
_computing_publication_material 'Olex2 (Dolomanov et al., 2009)'
_computing_structure_refinement 'ShelXL (Sheldrick, 2015)'
_computing_structure_solution 'ShelXT (Sheldrick, 2015)'
_diffrn_ambient_environment N~2~
_diffrn_ambient_temperature 119.99(13)
_diffrn_detector 'Hybrid Pixel Array Detector'
_diffrn_detector_area_resol_mean 10.0000
_diffrn_detector_type 'HyPix-Arc 100'
_diffrn_measured_fraction_theta_full 1.000
_diffrn_measured_fraction_theta_max 0.998
_diffrn_measurement_details
;
List of Runs (angles in degrees, time in seconds):

  # Type    Start    End  Width  t~exp~   \w     \q     \k     \f   Frames
#--------------------------------------------------------------------------
  1  \w    -54.00 -13.00   0.50    0.05    --  -87.67  57.00 120.00   82
  2  \w    -54.00 -13.00   0.50    0.05    --  -87.67  57.00  60.00   82
  3  \w   -112.00 -17.00   0.50    0.05    --  -87.67 125.00 -60.00  190
  4  \w    -51.00 -13.00   0.50    0.05    --  -87.67  55.00 -63.00   76
  5  \w    -51.00  23.00   0.50    0.05    --  -51.53  55.00 -63.00  148
  6  \w     36.00 127.00   0.50    0.05    --   52.15  55.00 -63.00  182
  7  \w     88.00 176.00   0.50    0.05    --  102.01  38.00-120.00  176
  8  \w    116.00 175.00   0.50    0.05    --  102.01  38.00 -90.00  118
  9  \w     85.00 176.00   0.50    0.05    --  102.01  55.00 -63.00  182
 10  \w     63.00 176.00   0.50    0.05    --  102.01  19.00   0.00  226
 11  \w     36.00 106.00   0.50    0.05    --  102.01 -99.00 120.00  140
 12  \w     19.00 105.00   0.50    0.05    --   52.15-125.00 150.00  172
 13  \w     31.00 111.00   0.50    0.05    --  102.01-125.00 120.00  160
 14  \w     31.00 111.00   0.50    0.05    --  102.01-125.00  90.00  160
 15  \w     31.00 111.00   0.50    0.05    --  102.01-125.00  30.00  160
 16  \w     31.00 111.00   0.50    0.05    --  102.01-125.00 -30.00  160
 17  \w     31.00 111.00   0.50    0.05    --  102.01-125.00 -90.00  160
 18  \w     35.00 106.00   0.50    0.05    --  102.01 -99.00 -30.00  142
 19  \w     35.00 106.00   0.50    0.05    --  102.01 -99.00 -90.00  142
 20  \w     35.00 106.00   0.50    0.05    --  102.01 -99.00-120.00  142
 21  \w     35.00 106.00   0.50    0.05    --  102.01 -99.00-180.00  142
 22  \w     64.00 105.00   0.50    0.05    --  102.01 -99.00-150.00   82
 23  \w     50.00 105.00   0.50    0.05    --  102.01 -99.00  30.00  110
 24  \w     26.00  51.00   0.50    0.05    --  102.01 -38.00  30.00   50
 25  \w     28.00  79.00   0.50    0.05    --  102.01 -57.00  30.00  102
 26  \w     35.00 127.00   0.50    0.05    --  102.01 -77.00 120.00  184
 27  \w     25.00  52.00   0.50    0.05    --  102.01 -38.00  90.00   54
 28  \w     27.00  76.00   0.50    0.05    --  102.01 -55.00 153.00   98
 29  \w     25.00  52.00   0.50    0.05    --  102.01 -38.00 120.00   54
 30  \w     25.00  52.00   0.50    0.05    --  102.01 -38.00 150.00   54
 31  \w     80.00 173.00   0.50    0.05    --  102.01 125.00 150.00  186
 32  \w     25.00  52.00   0.50    0.05    --  102.01 -38.00 -60.00   54
 33  \w     25.00  52.00   0.50    0.05    --  102.01 -38.00 -30.00   54
 34  \w    -22.00  69.00   0.50    0.05    --   52.15 -55.00 153.00  182
 35  \w   -126.00 -35.00   0.50    0.05    --  -51.53 -55.00 153.00  182
 36  \w   -162.00 -71.00   0.50    0.05    --  -87.67 -55.00 153.00  182
 37  \w   -122.00 -74.00   0.50    0.05    --  -51.53-125.00 120.00   96
 38  \w   -155.00 -86.00   0.50    0.05    --  -87.67 -99.00 -90.00  138
 39  \w   -140.00 -50.00   0.50    0.05    --  -70.00 -69.00-150.40  180
;
_diffrn_measurement_device 'four-circle diffractometer'
_diffrn_measurement_device_type 'XtaLAB Synergy R, HyPix-Arc 100'
_diffrn_measurement_method '\w scans'
_diffrn_orient_matrix_type 'CrysAlisPro convention (1999,Acta A55,543-557)'
_diffrn_orient_matrix_UB_11 -0.1349101000
_diffrn_orient_matrix_UB_12 -0.0187859000
_diffrn_orient_matrix_UB_13 -0.0672373000
_diffrn_orient_matrix_UB_21 -0.0073752000
_diffrn_orient_matrix_UB_22 0.1521959000
_diffrn_orient_matrix_UB_23 -0.0669594000
_diffrn_orient_matrix_UB_31 0.0915116000
_diffrn_orient_matrix_UB_32 -0.0228992000
_diffrn_orient_matrix_UB_33 -0.1083503000
_diffrn_radiation_monochromator mirror
_diffrn_radiation_probe x-ray
_diffrn_radiation_type CuK\a
_diffrn_radiation_wavelength 1.54184
_diffrn_reflns_av_R_equivalents 0.0209
_diffrn_reflns_av_unetI/netI 0.0155
_diffrn_reflns_Laue_measured_fraction_full 1.000
_diffrn_reflns_Laue_measured_fraction_max 0.998
_diffrn_reflns_limit_h_max 11
_diffrn_reflns_limit_h_min -11
_diffrn_reflns_limit_k_max 12
_diffrn_reflns_limit_k_min -12
_diffrn_reflns_limit_l_max 10
_diffrn_reflns_limit_l_min -13
_diffrn_reflns_number 21225
_diffrn_reflns_point_group_measured_fraction_full 1.000
_diffrn_reflns_point_group_measured_fraction_max 0.998
_diffrn_reflns_theta_full 67.684
_diffrn_reflns_theta_max 74.418
_diffrn_reflns_theta_min 4.133
_diffrn_source 'Rotating-anode X-ray tube'
_diffrn_source_type 'PhotonJet R (Cu) X-ray Source'
_exptl_absorpt_coefficient_mu 13.453
_exptl_absorpt_correction_T_max 0.660
_exptl_absorpt_correction_T_min 0.286
_exptl_absorpt_correction_type analytical
_exptl_absorpt_process_details
;
CrysAlisPro 1.171.42.89a (Rigaku Oxford Diffraction, 2023)
Analytical numeric absorption correction using a multifaceted crystal
model based on expressions derived by R.C. Clark & J.S. Reid.
(Clark, R. C. & Reid, J. S. (1995). Acta Cryst. A51, 887-897)
Empirical absorption correction using spherical harmonics,
implemented in SCALE3 ABSPACK scaling algorithm.
;
_exptl_crystal_colour colourless
_exptl_crystal_colour_primary colourless
_exptl_crystal_density_diffrn 1.819
_exptl_crystal_description block
_exptl_crystal_F_000 564
_exptl_crystal_recrystallization_method 'Re-crystallisation from solvent: acetone/diethylether'
_exptl_crystal_size_max 0.13
_exptl_crystal_size_mid 0.07
_exptl_crystal_size_min 0.04
_refine_diff_density_max 1.156
_refine_diff_density_min -0.656
_refine_diff_density_rms 0.078
_refine_ls_extinction_method none
_refine_ls_goodness_of_fit_ref 1.076
_refine_ls_hydrogen_treatment mixed
_refine_ls_matrix_type full
_refine_ls_number_parameters 285
_refine_ls_number_reflns 4267
_refine_ls_number_restraints 0
_refine_ls_restrained_S_all 1.076
_refine_ls_R_factor_all 0.0250
_refine_ls_R_factor_gt 0.0234
_refine_ls_shift/su_max 0.005
_refine_ls_shift/su_mean 0.000
_refine_ls_structure_factor_coef Fsqd
_refine_ls_weighting_details 'w=1/[\s^2^(Fo^2^)+(0.0360P)^2^+0.9744P] where P=(Fo^2^+2Fc^2^)/3'
_refine_ls_weighting_scheme calc
_refine_ls_wR_factor_gt 0.0620
_refine_ls_wR_factor_ref 0.0633
_reflns_Friedel_coverage 0.000
_reflns_number_gt 3931
_reflns_number_total 4267
_reflns_threshold_expression 'I > 2\s(I)'
_cod_data_source_file d5ce00339c2.cif
_cod_data_source_block 3_Acetone
_cod_depositor_comments 'Adding full bibliography for 7250325--7250334.cif.'
_cod_original_sg_symbol_H-M P-1
_cod_database_code 7250333
_shelxl_version_number 2014/6
_shelx_space_group_comment
;
The symmetry employed for this shelxl refinement is uniquely defined
by the following loop, which should always be used as a source of
symmetry information in preference to the above space-group names.
They are only intended as comments.
;
_shelx_estimated_absorpt_t_max 0.615
_shelx_estimated_absorpt_t_min 0.274
_diffrn_oxdiff_digest_frames
;
013f5a2d8f3965ef248832b6ec0d4b66f805184caba
;
_reflns_odcompleteness_completeness 99.77
_reflns_odcompleteness_iscentric 1
_reflns_odcompleteness_theta 74.33
_olex2_refinement_description
;
1. Fixed Uiso
 At 1.2 times of:
  All C(H) groups, All N(H,H) groups
 At 1.5 times of:
  All C(H,H,H) groups
2.a Aromatic/amide H refined with riding coordinates:
 C2(H2), C4(H4), C5(H5), C6(H6), C12(H12), C14(H14), C15(H15), C16(H16)
2.b Idealised Me refined as rotating group:
 C203(H20A,H20B,H20C), C204(H20D,H20E,H20F)
;
_olex2_submission_special_instructions 'No special instructions were received'
_oxdiff_exptl_absorpt_empirical_details
;
Empirical correction (ABSPACK) includes:
- Absorption correction using spherical harmonics
- Frame scaling
;
_oxdiff_exptl_absorpt_empirical_full_max 1.178
_oxdiff_exptl_absorpt_empirical_full_min 0.860

loop_
_space_group_symop_operation_xyz
'x, y, z'
'-x, -y, -z'

loop_
_atom_site_label
_atom_site_type_symbol
_atom_site_fract_x
_atom_site_fract_y
_atom_site_fract_z
_atom_site_U_iso_or_equiv
_atom_site_adp_type
_atom_site_occupancy
_atom_site_site_symmetry_order
_atom_site_calc_flag
_atom_site_refinement_flags_posn
_atom_site_refinement_flags_adp
_atom_site_refinement_flags_occupancy
_atom_site_disorder_assembly
_atom_site_disorder_group
I1 I 0.25006(2) 0.49645(2) 1.00106(2) 0.01529(6) Uani 1 1 d . . . . .
O8 O 0.75860(17) 0.60036(18) 0.56503(16) 0.0245(4) Uani 1 1 d . . . . .
O18 O -0.24726(18) 0.35127(18) 1.43538(16) 0.0267(4) Uani 1 1 d . . . . .
N1 N 0.4076(2) 0.4390(2) 0.86800(18) 0.0174(4) Uani 1 1 d . . . . .
N9 N 0.5416(2) 0.6975(2) 0.51626(19) 0.0222(4) Uani 1 1 d . . . . .
H9A H 0.577(3) 0.757(3) 0.451(3) 0.027 Uiso 1 1 d R . . . .
H9B H 0.454(4) 0.693(3) 0.528(3) 0.027 Uiso 1 1 d R . . . .
N11 N 0.0934(2) 0.5466(2) 1.13678(17) 0.0167(4) Uani 1 1 d . . . . .
N19 N -0.0260(2) 0.2639(2) 1.4792(2) 0.0260(5) Uani 1 1 d . . . . .
H19A H -0.055(3) 0.196(3) 1.539(3) 0.031 Uiso 1 1 d R . . . .
H19B H 0.059(4) 0.275(3) 1.469(3) 0.031 Uiso 1 1 d R . . . .
C2 C 0.4608(2) 0.5325(2) 0.7689(2) 0.0177(4) Uani 1 1 d . . . . .
H2 H 0.4255 0.6228 0.7502 0.021 Uiso 1 1 calc R . . . .
C3 C 0.5662(2) 0.4997(2) 0.6935(2) 0.0180(4) Uani 1 1 d . . . . .
C4 C 0.6181(3) 0.3673(2) 0.7223(2) 0.0210(5) Uani 1 1 d . . . . .
H4 H 0.6928 0.3432 0.6739 0.025 Uiso 1 1 calc R . . . .
C5 C 0.5589(3) 0.2712(2) 0.8229(2) 0.0237(5) Uani 1 1 d . . . . .
H5 H 0.5902 0.1797 0.8423 0.028 Uiso 1 1 calc R . . . .
C6 C 0.4539(3) 0.3103(2) 0.8942(2) 0.0214(5) Uani 1 1 d . . . . .
H6 H 0.4137 0.2448 0.9633 0.026 Uiso 1 1 calc R . . . .
C7 C 0.6301(2) 0.6050(2) 0.5849(2) 0.0189(4) Uani 1 1 d . . . . .
C12 C 0.0450(2) 0.4455(2) 1.2322(2) 0.0162(4) Uani 1 1 d . . . . .
H12 H 0.0829 0.3568 1.2444 0.019 Uiso 1 1 calc R . . . .
C13 C -0.0596(2) 0.4692(2) 1.3129(2) 0.0170(4) Uani 1 1 d . . . . .
C14 C -0.1156(3) 0.5990(2) 1.2933(2) 0.0209(5) Uani 1 1 d . . . . .
H14 H -0.1900 0.6166 1.3455 0.025 Uiso 1 1 calc R . . . .
C15 C -0.0613(3) 0.7027(2) 1.1964(2) 0.0239(5) Uani 1 1 d . . . . .
H15 H -0.0953 0.7927 1.1835 0.029 Uiso 1 1 calc R . . . .
C16 C 0.0431(3) 0.6727(2) 1.1192(2) 0.0210(5) Uani 1 1 d . . . . .
H16 H 0.0800 0.7430 1.0523 0.025 Uiso 1 1 calc R . . . .
C17 C -0.1189(2) 0.3551(2) 1.4161(2) 0.0186(4) Uani 1 1 d . . . . .
P101 P 0.79761(9) 0.95531(7) 0.76753(7) 0.03691(18) Uani 1 1 d . . . . .
F102 F 0.8900(2) 0.84048(18) 0.86228(19) 0.0550(5) Uani 1 1 d . . . . .
F103 F 0.9375(3) 0.9927(2) 0.6820(3) 0.0959(10) Uani 1 1 d . . . . .
F104 F 0.7070(3) 1.0702(2) 0.67300(18) 0.0738(8) Uani 1 1 d . . . . .
F105 F 0.6653(2) 0.9235(2) 0.85852(19) 0.0638(6) Uani 1 1 d . . . . .
F106 F 0.8415(3) 1.0614(2) 0.8382(3) 0.0771(7) Uani 1 1 d . . . . .
F107 F 0.7562(3) 0.8503(2) 0.7001(2) 0.0875(9) Uani 1 1 d . . . . .
O201 O 0.6827(2) 0.86731(17) 0.29250(17) 0.0329(4) Uani 1 1 d . . . . .
C202 C 0.6910(3) 0.9888(3) 0.2720(3) 0.0289(5) Uani 1 1 d . . . . .
C203 C 0.7330(4) 1.0762(3) 0.1466(3) 0.0534(9) Uani 1 1 d . . . . .
H20A H 0.8311 1.1031 0.1485 0.080 Uiso 1 1 calc GR . . . .
H20B H 0.6706 1.1565 0.1239 0.080 Uiso 1 1 calc GR . . . .
H20C H 0.7249 1.0265 0.0848 0.080 Uiso 1 1 calc GR . . . .
C204 C 0.6540(6) 1.0569(4) 0.3678(4) 0.0837(16) Uani 1 1 d . . . . .
H20D H 0.5583 1.0970 0.3530 0.125 Uiso 1 1 calc GR . . . .
H20E H 0.7218 1.1276 0.3633 0.125 Uiso 1 1 calc GR . . . .
H20F H 0.6572 0.9912 0.4509 0.125 Uiso 1 1 calc GR . . . .

loop_
_atom_site_aniso_label
_atom_site_aniso_U_11
_atom_site_aniso_U_22
_atom_site_aniso_U_33
_atom_site_aniso_U_23
_atom_site_aniso_U_13
_atom_site_aniso_U_12
I1 0.01416(9) 0.01987(9) 0.01133(9) -0.00381(6) 0.00341(5) -0.00199(5)
O8 0.0163(8) 0.0359(10) 0.0206(8) -0.0075(7) 0.0054(6) -0.0038(7)
O18 0.0167(8) 0.0335(10) 0.0259(9) -0.0023(7) 0.0063(7) -0.0054(7)
N1 0.0144(9) 0.0233(10) 0.0148(9) -0.0062(8) 0.0042(7) -0.0015(7)
N9 0.0169(10) 0.0286(11) 0.0177(10) -0.0012(8) 0.0049(8) -0.0041(8)
N11 0.0147(9) 0.0221(10) 0.0133(9) -0.0053(7) 0.0039(7) -0.0018(7)
N19 0.0197(10) 0.0278(11) 0.0232(10) 0.0041(9) 0.0051(8) -0.0036(8)
C2 0.0156(10) 0.0233(11) 0.0142(10) -0.0054(9) 0.0018(8) -0.0017(8)
C3 0.0158(10) 0.0256(11) 0.0133(10) -0.0068(9) 0.0004(8) -0.0030(8)
C4 0.0188(11) 0.0283(12) 0.0186(11) -0.0115(9) 0.0028(9) -0.0002(9)
C5 0.0273(12) 0.0213(11) 0.0244(12) -0.0098(9) 0.0022(10) 0.0002(9)
C6 0.0231(12) 0.0225(11) 0.0185(11) -0.0055(9) 0.0029(9) -0.0045(9)
C7 0.0178(11) 0.0275(12) 0.0134(10) -0.0090(9) 0.0046(8) -0.0051(9)
C12 0.0142(10) 0.0200(11) 0.0144(10) -0.0051(8) 0.0010(8) -0.0012(8)
C13 0.0152(10) 0.0225(11) 0.0131(10) -0.0049(8) 0.0028(8) -0.0040(8)
C14 0.0203(11) 0.0256(12) 0.0184(11) -0.0096(9) 0.0058(9) -0.0002(9)
C15 0.0268(12) 0.0201(11) 0.0249(12) -0.0070(9) 0.0066(10) -0.0008(9)
C16 0.0230(12) 0.0188(11) 0.0205(11) -0.0046(9) 0.0043(9) -0.0032(9)
C17 0.0190(11) 0.0230(11) 0.0140(10) -0.0056(8) 0.0036(8) -0.0047(9)
P101 0.0600(5) 0.0185(3) 0.0282(3) -0.0020(3) 0.0172(3) 0.0007(3)
F102 0.0616(12) 0.0368(10) 0.0605(12) -0.0037(9) -0.0117(10) -0.0019(8)
F103 0.109(2) 0.0589(14) 0.0924(18) 0.0136(13) 0.0710(17) 0.0179(14)
F104 0.134(2) 0.0399(11) 0.0376(10) -0.0016(8) 0.0061(12) 0.0408(12)
F105 0.0637(13) 0.0549(12) 0.0575(12) 0.0062(10) 0.0264(10) -0.0058(10)
F106 0.0773(16) 0.0517(13) 0.118(2) -0.0487(14) 0.0057(14) -0.0120(11)
F107 0.136(2) 0.0563(14) 0.0881(17) -0.0501(13) -0.0595(16) 0.0473(15)
O201 0.0405(10) 0.0220(9) 0.0328(9) -0.0034(7) 0.0148(8) -0.0019(7)
C202 0.0303(13) 0.0236(12) 0.0323(13) -0.0072(10) 0.0043(10) -0.0039(10)
C203 0.071(2) 0.0378(17) 0.0394(17) 0.0068(14) 0.0111(16) -0.0046(16)
C204 0.155(5) 0.045(2) 0.060(2) -0.0286(19) 0.029(3) -0.023(3)

loop_
_atom_type_symbol
_atom_type_description
_atom_type_scat_dispersion_real
_atom_type_scat_dispersion_imag
_atom_type_scat_source
C C 0.0181 0.0091 'International Tables Vol C Tables 4.2.6.8 and 6.1.1.4'
H H 0.0000 0.0000 'International Tables Vol C Tables 4.2.6.8 and 6.1.1.4'
F F 0.0727 0.0534 'International Tables Vol C Tables 4.2.6.8 and 6.1.1.4'
I I -0.3257 6.8362 'International Tables Vol C Tables 4.2.6.8 and 6.1.1.4'
N N 0.0311 0.0180 'International Tables Vol C Tables 4.2.6.8 and 6.1.1.4'
O O 0.0492 0.0322 'International Tables Vol C Tables 4.2.6.8 and 6.1.1.4'
P P 0.2955 0.4335 'International Tables Vol C Tables 4.2.6.8 and 6.1.1.4'

loop_
_exptl_crystal_face_index_h
_exptl_crystal_face_index_k
_exptl_crystal_face_index_l
_exptl_crystal_face_perp_dist
0 -6 1 0.0304
0 6 -1 0.0304
6 1 2 0.0457
-4 -3 -5 0.0413
0 0 -7 0.0222
0 0 7 0.0172
0 1 7 0.0157
-5 3 2 0.0769
0 6 6 0.0317
4 5 1 0.0481
0 -5 -7 0.0296
-2 -4 4 0.0295
0 -6 0 0.0273
3 1 -6 0.0404

loop_
_geom_angle_atom_site_label_1
_geom_angle_atom_site_label_2
_geom_angle_atom_site_label_3
_geom_angle
_geom_angle_site_symmetry_1
_geom_angle_site_symmetry_3
_geom_angle_publ_flag
N11 I1 N1 178.18(6) . . ?
C2 N1 I1 121.03(15) . . ?
C2 N1 C6 120.2(2) . . ?
C6 N1 I1 118.62(15) . . ?
H9A N9 H9B 121(3) . . ?
C7 N9 H9A 117.1(19) . . ?
C7 N9 H9B 121(2) . . ?
C12 N11 I1 118.36(15) . . ?
C16 N11 I1 120.97(15) . . ?
C16 N11 C12 120.6(2) . . ?
H19A N19 H19B 118(3) . . ?
C17 N19 H19A 120(2) . . ?
C17 N19 H19B 121(2) . . ?
N1 C2 H2 119.4 . . ?
N1 C2 C3 121.2(2) . . ?
C3 C2 H2 119.4 . . ?
C2 C3 C4 119.0(2) . . ?
C2 C3 C7 121.5(2) . . ?
C4 C3 C7 119.5(2) . . ?
C3 C4 H4 120.5 . . ?
C5 C4 C3 119.0(2) . . ?
C5 C4 H4 120.5 . . ?
C4 C5 H5 120.4 . . ?
C6 C5 C4 119.1(2) . . ?
C6 C5 H5 120.4 . . ?
N1 C6 C5 121.4(2) . . ?
N1 C6 H6 119.3 . . ?
C5 C6 H6 119.3 . . ?
O8 C7 N9 124.3(2) . . ?
O8 C7 C3 119.0(2) . . ?
N9 C7 C3 116.7(2) . . ?
N11 C12 H12 119.6 . . ?
N11 C12 C13 120.7(2) . . ?
C13 C12 H12 119.6 . . ?
C12 C13 C14 119.2(2) . . ?
C12 C13 C17 120.8(2) . . ?
C14 C13 C17 119.9(2) . . ?
C13 C14 H14 120.4 . . ?
C15 C14 C13 119.2(2) . . ?
C15 C14 H14 120.4 . . ?
C14 C15 H15 120.6 . . ?
C16 C15 C14 118.9(2) . . ?
C16 C15 H15 120.6 . . ?
N11 C16 C15 121.4(2) . . ?
N11 C16 H16 119.3 . . ?
C15 C16 H16 119.3 . . ?
O18 C17 N19 124.5(2) . . ?
O18 C17 C13 119.2(2) . . ?
N19 C17 C13 116.3(2) . . ?
F102 P101 F103 87.78(13) . . ?
F102 P101 F106 90.19(13) . . ?
F104 P101 F102 179.49(14) . . ?
F104 P101 F103 91.77(14) . . ?
F104 P101 F106 89.56(14) . . ?
F105 P101 F102 90.98(11) . . ?
F105 P101 F103 175.75(17) . . ?
F105 P101 F104 89.45(13) . . ?
F105 P101 F106 87.58(13) . . ?
F106 P101 F103 88.36(16) . . ?
F107 P101 F102 88.95(11) . . ?
F107 P101 F103 91.59(17) . . ?
F107 P101 F104 91.30(12) . . ?
F107 P101 F105 92.45(16) . . ?
F107 P101 F106 179.14(14) . . ?
O201 C202 C203 121.2(3) . . ?
O201 C202 C204 122.0(3) . . ?
C204 C202 C203 116.7(3) . . ?
C202 C203 H20A 109.5 . . ?
C202 C203 H20B 109.5 . . ?
C202 C203 H20C 109.5 . . ?
H20A C203 H20B 109.5 . . ?
H20A C203 H20C 109.5 . . ?
H20B C203 H20C 109.5 . . ?
C202 C204 H20D 109.5 . . ?
C202 C204 H20E 109.5 . . ?
C202 C204 H20F 109.5 . . ?
H20D C204 H20E 109.5 . . ?
H20D C204 H20F 109.5 . . ?
H20E C204 H20F 109.5 . . ?

loop_
_geom_bond_atom_site_label_1
_geom_bond_atom_site_label_2
_geom_bond_distance
_geom_bond_site_symmetry_2
_geom_bond_publ_flag
I1 N1 2.2653(19) . ?
I1 N11 2.2494(19) . ?
O8 C7 1.231(3) . ?
O18 C17 1.226(3) . ?
N1 C2 1.343(3) . ?
N1 C6 1.343(3) . ?
N9 H9A 0.88(3) . ?
N9 H9B 0.83(3) . ?
N9 C7 1.327(3) . ?
N11 C12 1.345(3) . ?
N11 C16 1.340(3) . ?
N19 H19A 0.86(3) . ?
N19 H19B 0.81(4) . ?
N19 C17 1.324(3) . ?
C2 H2 0.9500 . ?
C2 C3 1.387(3) . ?
C3 C4 1.392(3) . ?
C3 C7 1.508(3) . ?
C4 H4 0.9500 . ?
C4 C5 1.389(3) . ?
C5 H5 0.9500 . ?
C5 C6 1.381(3) . ?
C6 H6 0.9500 . ?
C12 H12 0.9500 . ?
C12 C13 1.386(3) . ?
C13 C14 1.390(3) . ?
C13 C17 1.507(3) . ?
C14 H14 0.9500 . ?
C14 C15 1.389(3) . ?
C15 H15 0.9500 . ?
C15 C16 1.381(3) . ?
C16 H16 0.9500 . ?
P101 F102 1.597(2) . ?
P101 F103 1.603(2) . ?
P101 F104 1.587(2) . ?
P101 F105 1.574(2) . ?
P101 F106 1.600(2) . ?
P101 F107 1.558(2) . ?
O201 C202 1.220(3) . ?
C202 C203 1.485(4) . ?
C202 C204 1.474(4) . ?
C203 H20A 0.9800 . ?
C203 H20B 0.9800 . ?
C203 H20C 0.9800 . ?
C204 H20D 0.9800 . ?
C204 H20E 0.9800 . ?
C204 H20F 0.9800 . ?

loop_
_exptl_oxdiff_crystal_face_indexfrac_h
_exptl_oxdiff_crystal_face_indexfrac_k
_exptl_oxdiff_crystal_face_indexfrac_l
_exptl_oxdiff_crystal_face_x
_exptl_oxdiff_crystal_face_y
_exptl_oxdiff_crystal_face_z
0.3015 -5.9276 1.4228 -0.0250 -0.9996 0.0092
-0.3015 5.9276 -1.4228 0.0250 0.9996 -0.0092
5.9540 1.2194 1.7774 -0.9457 0.0227 0.3244
-4.3744 -3.1646 -4.8079 0.9729 -0.1274 0.1931
-0.1334 -0.2900 -7.0276 0.4960 0.4274 0.7559
0.1334 0.2900 7.0276 -0.4960 -0.4274 -0.7559
-0.0014 1.0030 6.9964 -0.4891 -0.3158 -0.7812
-4.9967 2.9993 1.9970 0.4835 0.3596 -0.7423
0.0005 5.9977 5.9952 -0.5158 0.5114 -0.7869
3.9991 4.9950 0.9987 -0.7005 0.6639 0.1434
0.0001 -4.9993 -6.9950 0.5642 -0.2925 0.8724
-2.0012 -3.9935 3.9990 0.0761 -0.8608 -0.5250
-0.0020 -5.9943 0.0020 0.1127 -0.9124 0.1369
3.0001 0.9950 -5.9969 -0.0202 0.5309 0.9015
